data_7041378
loop_
_publ_author_name
'Fang, Wei-Hui'
'Zhang, Lei'
'Zhang, Jian'

_publ_section_title
;
 Synthetic investigation, structural analysis and photocatalytic study of
 a carboxylate-phosphonate bridged Ti18-oxo cluster.
;
_journal_issue 3
_journal_name_full 'Dalton transactions (Cambridge, England : 2003)'
_journal_page_first 803
_journal_page_last 807
_journal_paper_doi 10.1039/c6dt04474c
_journal_volume 46
_journal_year 2017
_chemical_formula_sum 'C102 H190 O72 P2 Ti18'
_chemical_formula_weight 3492.67
_space_group_crystal_system triclinic
_space_group_IT_number 2
_space_group_name_Hall '-P 1'
_space_group_name_H-M_alt 'P -1'
_symmetry_space_group_name_Hall '-P 1'
_symmetry_space_group_name_H-M 'P -1'
_atom_sites_solution_hydrogens mixed
_audit_creation_method SHELXL-2014/7
_audit_update_record
;
2016-08-20 deposited with the CCDC.
2016-12-08 downloaded from the CCDC.
;
_cell_angle_alpha 82.47(2)
_cell_angle_beta 76.55(3)
_cell_angle_gamma 67.69(2)
_cell_formula_units_Z 1
_cell_length_a 14.013(7)
_cell_length_b 14.568(9)
_cell_length_c 21.464(15)
_cell_measurement_reflns_used 6222
_cell_measurement_temperature 293(2)
_cell_measurement_theta_max 27.7121
_cell_measurement_theta_min 2.1957
_cell_volume 3938(4)
_computing_structure_refinement 'SHELXL-2014/7 (Sheldrick, 2014)'
_diffrn_ambient_temperature 293(2)
_diffrn_measured_fraction_theta_full 0.995
_diffrn_measured_fraction_theta_max 0.984
_diffrn_measurement_device_type MERCURY
_diffrn_measurement_method CCD_Profile_fitting
_diffrn_radiation_type MoK\a
_diffrn_radiation_wavelength 0.71073
_diffrn_reflns_av_R_equivalents 0.1628
_diffrn_reflns_av_unetI/netI 0.2185
_diffrn_reflns_Laue_measured_fraction_full 0.995
_diffrn_reflns_Laue_measured_fraction_max 0.984
_diffrn_reflns_limit_h_max 18
_diffrn_reflns_limit_h_min -18
_diffrn_reflns_limit_k_max 18
_diffrn_reflns_limit_k_min -18
_diffrn_reflns_limit_l_max 27
_diffrn_reflns_limit_l_min -27
_diffrn_reflns_number 45358
_diffrn_reflns_point_group_measured_fraction_full 0.995
_diffrn_reflns_point_group_measured_fraction_max 0.984
_diffrn_reflns_theta_full 25.242
_diffrn_reflns_theta_max 27.546
_diffrn_reflns_theta_min 2.196
_diffrn_source 'fine-focus sealed tube'
_exptl_absorpt_coefficient_mu 0.963
_exptl_absorpt_correction_T_max 1.0000
_exptl_absorpt_correction_T_min 0.7880
_exptl_absorpt_correction_type multi-scan
_exptl_crystal_colour White
_exptl_crystal_density_diffrn 1.473
_exptl_crystal_description Prism
_exptl_crystal_F_000 1804
_exptl_crystal_size_max 0.15
_exptl_crystal_size_mid 0.12
_exptl_crystal_size_min 0.08
_refine_diff_density_max 0.760
_refine_diff_density_min -0.518
_refine_diff_density_rms 0.101
_refine_ls_extinction_method none
_refine_ls_goodness_of_fit_ref 1.016
_refine_ls_hydrogen_treatment constr
_refine_ls_matrix_type full
_refine_ls_number_parameters 878
_refine_ls_number_reflns 17866
_refine_ls_number_restraints 6
_refine_ls_restrained_S_all 1.016
_refine_ls_R_factor_all 0.2730
_refine_ls_R_factor_gt 0.1189
_refine_ls_shift/su_max 0.000
_refine_ls_shift/su_mean 0.000
_refine_ls_structure_factor_coef Fsqd
_refine_ls_weighting_details 'w=1/[\s^2^(Fo^2^)+(0.1462P)^2^] where P=(Fo^2^+2Fc^2^)/3'
_refine_ls_weighting_scheme calc
_refine_ls_wR_factor_gt 0.2732
_refine_ls_wR_factor_ref 0.3622
_reflns_Friedel_coverage 0.000
_reflns_number_gt 6203
_reflns_number_total 17866
_reflns_threshold_expression 'I > 2\s(I)'
_cod_data_source_file c6dt04474c2.cif
_cod_data_source_block Ti18
_cod_depositor_comments
;
The following automatic conversions were performed:

'_exptl_absorpt_correction_type' value 'Multi-scan' changed to
'multi-scan' according to
/usr/data/users/saulius/crontab/automatic-downloads/rss-feeds/RSC/lib/dictionaries/cif_core.dic
dictionary named 'cif_core.dic' version 2.4.2 from 2011-04-26.

Automatic conversion script
Id: cif_fix_values 4268 2015-11-12 08:31:59Z antanas 

 Adding full bibliography for 7041377--7041378.cif.
;
_cod_database_code 7041378
_shelx_shelxl_version_number 2014/7
_shelx_space_group_comment
;
The symmetry employed for this shelxl refinement is uniquely defined
by the following loop, which should always be used as a source of
symmetry information in preference to the above space-group names.
They are only intended as comments.
;

loop_
_space_group_symop_operation_xyz
'x, y, z'
'-x, -y, -z'

loop_
_atom_site_label
_atom_site_type_symbol
_atom_site_fract_x
_atom_site_fract_y
_atom_site_fract_z
_atom_site_U_iso_or_equiv
_atom_site_adp_type
_atom_site_occupancy
_atom_site_site_symmetry_order
_atom_site_calc_flag
_atom_site_refinement_flags_posn
_atom_site_refinement_flags_adp
_atom_site_refinement_flags_occupancy
Ti1 Ti 0.98015(15) 0.61428(14) 0.67391(8) 0.0568(5) Uani 1 1 d . . .
Ti2 Ti 0.76186(14) 0.63570(14) 0.79711(8) 0.0588(5) Uani 1 1 d . . .
Ti3 Ti 0.87377(14) 0.81562(13) 0.77233(9) 0.0572(5) Uani 1 1 d . . .
Ti4 Ti 0.75474(17) 0.64920(16) 0.65152(10) 0.0735(6) Uani 1 1 d . . .
Ti5 Ti 0.86377(16) 0.83246(15) 0.62520(9) 0.0672(6) Uani 1 1 d . . .
Ti6 Ti 0.64729(16) 0.85300(17) 0.74939(10) 0.0751(6) Uani 1 1 d . . .
Ti7 Ti 1.17017(14) 0.50617(14) 0.77494(9) 0.0576(5) Uani 1 1 d . . .
Ti8 Ti 0.95321(14) 0.49831(12) 0.89212(8) 0.0495(5) Uani 1 1 d . . .
Ti9 Ti 1.06895(14) 0.68501(13) 0.86828(8) 0.0525(5) Uani 1 1 d . . .
P P 0.9119(2) 0.64928(18) 1.00143(12) 0.0510(6) Uani 1 1 d . . .
O1 O 0.9492(5) 0.7451(5) 0.6976(3) 0.0544(16) Uani 1 1 d . . .
O2 O 0.8577(5) 0.5910(5) 0.7186(3) 0.0596(17) Uani 1 1 d . . .
O3 O 0.7660(5) 0.7629(5) 0.8014(3) 0.0578(17) Uani 1 1 d . . .
O4 O 0.8550(6) 0.7090(5) 0.6195(3) 0.0658(19) Uani 1 1 d . . .
O5 O 0.7645(5) 0.8783(5) 0.7022(3) 0.070(2) Uani 1 1 d . . .
O6 O 0.6727(5) 0.7254(5) 0.7241(3) 0.0664(19) Uani 1 1 d . . .
O7 O 1.0710(5) 0.5490(5) 0.7235(3) 0.0552(16) Uani 1 1 d . . .
O8 O 0.8431(5) 0.5714(5) 0.8524(3) 0.0573(17) Uani 1 1 d . . .
O9 O 0.9567(5) 0.7541(5) 0.8284(3) 0.0529(16) Uani 1 1 d . . .
O10 O 1.0472(5) 0.5546(4) 0.8549(3) 0.0462(15) Uani 1 1 d . . .
O11 O 0.8960(5) 0.5687(4) 0.9692(3) 0.0523(16) Uani 1 1 d . . .
O12 O 0.9455(5) 0.6109(4) 1.0642(3) 0.0548(16) Uani 1 1 d . . .
O13 O 0.9900(5) 0.6883(5) 0.9553(3) 0.0578(17) Uani 1 1 d . . .
O14 O 1.1940(5) 0.5832(5) 0.9109(3) 0.0627(18) Uani 1 1 d . . .
O15 O 1.2597(5) 0.4557(5) 0.8456(4) 0.0651(19) Uani 1 1 d . . .
O16 O 1.1591(6) 0.3708(5) 0.7852(3) 0.069(2) Uani 1 1 d . . .
O17 O 0.9890(6) 0.3950(5) 0.8263(3) 0.0649(19) Uani 1 1 d . . .
O18 O 0.8500(7) 0.5295(6) 0.5978(4) 0.081(2) Uani 1 1 d . . .
O19 O 1.0095(6) 0.4989(6) 0.6193(3) 0.073(2) Uani 1 1 d . . .
O20 O 1.0886(5) 0.6363(6) 0.5970(3) 0.068(2) Uani 1 1 d . . .
O21 O 1.0041(7) 0.7890(7) 0.5609(3) 0.078(2) Uani 1 1 d . . .
O22 O 0.5383(6) 0.8302(7) 0.8301(4) 0.086(2) Uani 1 1 d . . .
O23 O 0.6222(6) 0.6765(7) 0.8621(3) 0.079(2) Uani 1 1 d . . .
O24 O 0.6203(7) 0.9707(6) 0.8048(4) 0.087(2) Uani 1 1 d . . .
O25 O 0.7818(6) 0.9396(5) 0.8222(4) 0.075(2) Uani 1 1 d . . .
O26 O 0.9461(6) 0.9166(5) 0.7350(3) 0.073(2) Uani 1 1 d . . .
O27 O 0.9245(6) 0.9396(5) 0.6341(4) 0.078(2) Uani 1 1 d . . .
O28 O 0.7078(6) 0.5235(6) 0.7913(4) 0.078(2) Uani 1 1 d . . .
O29 O 0.6921(6) 0.5420(6) 0.6886(4) 0.080(2) Uani 1 1 d . . .
O30 O 0.6693(6) 0.6965(6) 0.5974(4) 0.084(2) Uani 1 1 d . . .
O31 O 0.7889(7) 0.9084(6) 0.5688(4) 0.091(3) Uani 1 1 d . . .
O32 O 0.5454(6) 0.9246(6) 0.7075(4) 0.090(3) Uani 1 1 d . . .
O33 O 0.8457(5) 0.4200(5) 0.9457(3) 0.0581(17) Uani 1 1 d . . .
O34 O 1.2852(5) 0.4630(5) 0.7162(3) 0.070(2) Uani 1 1 d . . .
O35 O 1.1712(5) 0.6373(5) 0.7859(3) 0.0620(18) Uani 1 1 d . . .
O36 O 1.1002(5) 0.7889(5) 0.8758(3) 0.0659(19) Uani 1 1 d . . .
C1 C 0.7379(9) 0.7900(9) 0.9680(5) 0.080(4) Uani 1 1 d . . .
H1A H 0.7633 0.7622 0.9281 0.096 Uiso 1 1 calc R U .
C2 C 0.6436(12) 0.8717(12) 0.9790(8) 0.122(6) Uani 1 1 d . . .
H2A H 0.6038 0.8969 0.9473 0.147 Uiso 1 1 calc R U .
C3 C 0.6106(13) 0.9146(11) 1.0378(9) 0.134(6) Uani 1 1 d . . .
H3A H 0.5511 0.9723 1.0434 0.161 Uiso 1 1 calc R U .
C4 C 0.6606(12) 0.8768(12) 1.0879(9) 0.137(6) Uani 1 1 d . . .
H4A H 0.6354 0.9056 1.1276 0.165 Uiso 1 1 calc R U .
C5 C 0.7520(10) 0.7921(9) 1.0763(6) 0.094(4) Uani 1 1 d . . .
H5A H 0.7867 0.7621 1.1098 0.112 Uiso 1 1 calc R U .
C6 C 0.7927(8) 0.7511(7) 1.0165(4) 0.053(2) Uani 1 1 d . . .
C7 C 0.373(2) 0.8370(19) 0.9311(15) 0.31(2) Uani 1 1 d . U .
H7A H 0.3206 0.8256 0.9654 0.472 Uiso 1 1 calc R U .
H7B H 0.3952 0.8862 0.9427 0.472 Uiso 1 1 calc R U .
H7C H 0.3443 0.8599 0.8930 0.472 Uiso 1 1 calc R U .
C8 C 0.4542(11) 0.7541(16) 0.9203(8) 0.152(8) Uani 1 1 d . U .
H8A H 0.4553 0.6957 0.9442 0.182 Uiso 1 1 calc R U .
C9 C 0.5454(11) 0.7568(12) 0.8678(7) 0.092(4) Uani 1 1 d . . .
C10 C 0.6907(10) 0.4980(10) 0.7446(7) 0.084(4) Uani 1 1 d . . .
C11 C 0.6592(14) 0.4076(13) 0.7520(7) 0.123(6) Uani 1 1 d . . .
H11A H 0.6787 0.3695 0.7907 0.148 Uiso 1 1 calc R U .
H11B H 0.5832 0.4302 0.7578 0.148 Uiso 1 1 calc R U .
C12 C 0.7046(17) 0.3443(15) 0.7001(12) 0.185(9) Uani 1 1 d . . .
H12A H 0.6806 0.2895 0.7087 0.277 Uiso 1 1 calc R U .
H12B H 0.6842 0.3806 0.6617 0.277 Uiso 1 1 calc R U .
H12C H 0.7799 0.3198 0.6947 0.277 Uiso 1 1 calc R U .
C13 C 0.6854(12) 0.9940(9) 0.8234(7) 0.083(4) Uani 1 1 d . . .
C14 C 0.6515(12) 1.0912(10) 0.8533(9) 0.131(6) Uani 1 1 d . . .
H14A H 0.5807 1.1223 0.8714 0.157 Uiso 1 1 calc R U .
C15 C 0.717(2) 1.1336(15) 0.8551(15) 0.258(16) Uani 1 1 d . . .
H15A H 0.6795 1.1951 0.8763 0.387 Uiso 1 1 calc R U .
H15B H 0.7696 1.0907 0.8782 0.387 Uiso 1 1 calc R U .
H15C H 0.7498 1.1466 0.8122 0.387 Uiso 1 1 calc R U .
C16 C 0.9568(10) 0.9546(8) 0.6792(6) 0.075(3) Uani 1 1 d . . .
C17 C 1.0090(14) 1.0297(12) 0.6680(8) 0.130(6) Uani 1 1 d . . .
H17A H 0.9828 1.0709 0.7048 0.156 Uiso 1 1 calc R U .
H17B H 1.0840 0.9949 0.6653 0.156 Uiso 1 1 calc R U .
C18 C 0.993(2) 1.0944(16) 0.6102(12) 0.230(12) Uani 1 1 d . . .
H18A H 1.0288 1.1399 0.6067 0.345 Uiso 1 1 calc R U .
H18B H 1.0204 1.0548 0.5732 0.345 Uiso 1 1 calc R U .
H18C H 0.9190 1.1309 0.6127 0.345 Uiso 1 1 calc R U .
C19 C 1.0854(10) 0.7106(11) 0.5591(5) 0.072(3) Uani 1 1 d . . .
C20 C 1.1799(11) 0.7065(12) 0.5108(6) 0.104(5) Uani 1 1 d . U .
H20A H 1.1816 0.7630 0.4855 0.125 Uiso 1 1 calc R U .
C21 C 1.2645(12) 0.6212(17) 0.5029(9) 0.214(13) Uani 1 1 d . U .
H21A H 1.3189 0.6316 0.4696 0.321 Uiso 1 1 calc R U .
H21B H 1.2899 0.6009 0.5422 0.321 Uiso 1 1 calc R U .
H21C H 1.2448 0.5704 0.4912 0.321 Uiso 1 1 calc R U .
C22 C 0.9480(13) 0.4792(9) 0.5938(5) 0.076(4) Uani 1 1 d . . .
C23 C 0.9889(12) 0.3876(10) 0.5556(6) 0.096(4) Uani 1 1 d . . .
H23A H 0.9731 0.4072 0.5131 0.115 Uiso 1 1 calc R U .
H23B H 0.9512 0.3443 0.5758 0.115 Uiso 1 1 calc R U .
C24 C 1.1064(13) 0.3289(11) 0.5488(7) 0.119(5) Uani 1 1 d . . .
H24A H 1.1256 0.2721 0.5239 0.179 Uiso 1 1 calc R U .
H24B H 1.1448 0.3703 0.5276 0.179 Uiso 1 1 calc R U .
H24C H 1.1228 0.3073 0.5905 0.179 Uiso 1 1 calc R U .
C25 C 1.0786(11) 0.3471(8) 0.7935(5) 0.068(3) Uani 1 1 d . . .
C26 C 1.0890(14) 0.2572(14) 0.7589(10) 0.159(8) Uani 1 1 d . U .
H26A H 1.1360 0.2549 0.7176 0.191 Uiso 1 1 calc R U .
H26B H 1.1208 0.1971 0.7837 0.191 Uiso 1 1 calc R U .
C27 C 0.9923(19) 0.258(2) 0.7492(14) 0.270(16) Uani 1 1 d . U .
H27A H 1.0042 0.2004 0.7274 0.405 Uiso 1 1 calc R U .
H27B H 0.9457 0.2589 0.7899 0.405 Uiso 1 1 calc R U .
H27C H 0.9610 0.3168 0.7237 0.405 Uiso 1 1 calc R U .
C28 C 1.2573(8) 0.4992(10) 0.8949(5) 0.064(3) Uani 1 1 d . . .
C29 C 1.3412(9) 0.4440(8) 0.9327(5) 0.079(3) Uani 1 1 d . . .
H29A H 1.3080 0.4217 0.9735 0.095 Uiso 1 1 calc R U .
H29B H 1.3701 0.4906 0.9417 0.095 Uiso 1 1 calc R U .
C30 C 1.4312(12) 0.3557(12) 0.9032(8) 0.141(7) Uani 1 1 d . . .
H30A H 1.4793 0.3270 0.9319 0.212 Uiso 1 1 calc R U .
H30B H 1.4047 0.3073 0.8954 0.212 Uiso 1 1 calc R U .
H30C H 1.4671 0.3765 0.8634 0.212 Uiso 1 1 calc R U .
C31 C 1.413(2) 0.319(3) 0.7058(15) 0.296(18) Uani 1 1 d . . .
H31A H 1.3702 0.2835 0.7303 0.444 Uiso 1 1 calc R U .
H31B H 1.4716 0.2753 0.6781 0.444 Uiso 1 1 calc R U .
H31C H 1.4372 0.3468 0.7344 0.444 Uiso 1 1 calc R U .
C32 C 1.416(3) 0.426(2) 0.646(2) 0.31(2) Uani 1 1 d . U .
H32A H 1.4881 0.3834 0.6466 0.373 Uiso 1 1 d R U .
H32B H 1.4006 0.4971 0.6393 0.373 Uiso 1 1 d R U .
C33' C 1.318(3) 0.369(4) 0.628(2) 0.20(2) Uani 0.5 1 d . U P
H33A H 1.2557 0.4113 0.6121 0.244 Uiso 0.5 1 calc R U P
H33B H 1.3410 0.2978 0.6237 0.244 Uiso 0.5 1 calc R U P
C33 C 1.349(3) 0.400(4) 0.667(2) 0.127(13) Uiso 0.5 1 d . . P
C34 C 0.6882(17) 1.0776(13) 0.5854(11) 0.195(10) Uani 1 1 d . U .
H34A H 0.6402 1.1342 0.5661 0.293 Uiso 1 1 calc R U .
H34B H 0.6539 1.0633 0.6277 0.293 Uiso 1 1 calc R U .
H34C H 0.7487 1.0918 0.5880 0.293 Uiso 1 1 calc R U .
C35 C 0.721(2) 0.9930(16) 0.5468(11) 0.261(17) Uani 1 1 d . U .
C36 C 0.731(2) 1.0083(19) 0.4816(9) 0.30(2) Uani 1 1 d . . .
H36A H 0.6782 1.0707 0.4720 0.457 Uiso 1 1 calc R U .
H36B H 0.7993 1.0094 0.4629 0.457 Uiso 1 1 calc R U .
H36C H 0.7208 0.9556 0.4645 0.457 Uiso 1 1 calc R U .
C37 C 0.586(2) 0.789(2) 0.5179(14) 0.267(16) Uani 1 1 d . . .
H37A H 0.5478 0.7858 0.4871 0.401 Uiso 1 1 calc R U .
H37B H 0.5419 0.8416 0.5464 0.401 Uiso 1 1 calc R U .
H37C H 0.6475 0.8030 0.4961 0.401 Uiso 1 1 calc R U .
C38 C 0.6152(17) 0.7011(19) 0.5524(11) 0.173(9) Uani 1 1 d . . .
C39 C 0.5340(15) 0.660(2) 0.5743(11) 0.230(14) Uani 1 1 d . . .
H39A H 0.4982 0.6656 0.5401 0.345 Uiso 1 1 calc R U .
H39B H 0.5649 0.5916 0.5875 0.345 Uiso 1 1 calc R U .
H39C H 0.4847 0.6961 0.6100 0.345 Uiso 1 1 calc R U .
C40 C 0.416(2) 1.054(3) 0.672(2) 0.35(3) Uani 1 1 d . . .
C41 C 0.4432(14) 0.968(3) 0.7007(16) 0.249(16) Uani 1 1 d . . .
C42 C 0.380(2) 0.926(3) 0.7129(19) 0.34(3) Uani 1 1 d . . .
C43 C 0.6814(13) 0.4003(17) 0.9412(8) 0.181(10) Uani 1 1 d . . .
H43A H 0.6538 0.3600 0.9242 0.271 Uiso 1 1 calc R U .
H43B H 0.6620 0.3976 0.9872 0.271 Uiso 1 1 calc R U .
H43C H 0.6530 0.4677 0.9251 0.271 Uiso 1 1 calc R U .
C44 C 0.8064(12) 0.3595(11) 0.9200(7) 0.102(4) Uani 1 1 d . . .
H44A H 0.8233 0.3681 0.8732 0.123 Uiso 1 1 calc R U .
C45 C 0.8716(17) 0.2482(14) 0.9386(10) 0.175(8) Uani 1 1 d . . .
H45A H 0.8475 0.2045 0.9221 0.263 Uiso 1 1 calc R U .
H45B H 0.9449 0.2336 0.9205 0.263 Uiso 1 1 calc R U .
H45C H 0.8619 0.2388 0.9844 0.263 Uiso 1 1 calc R U .
C46 C 0.9656(14) 0.9292(13) 0.9298(9) 0.159(7) Uani 1 1 d . U .
H46A H 0.9297 0.8831 0.9377 0.239 Uiso 1 1 calc R U .
H46B H 0.9862 0.9349 0.9684 0.239 Uiso 1 1 calc R U .
H46C H 0.9195 0.9931 0.9167 0.239 Uiso 1 1 calc R U .
C47 C 1.0534(16) 0.8959(11) 0.8824(10) 0.160(9) Uani 1 1 d . U .
C48 C 1.1185(19) 0.9415(16) 0.8608(15) 0.280(18) Uani 1 1 d . . .
H48A H 1.1736 0.9040 0.8278 0.421 Uiso 1 1 calc R U .
H48B H 1.0818 1.0062 0.8434 0.421 Uiso 1 1 calc R U .
H48C H 1.1485 0.9480 0.8951 0.421 Uiso 1 1 calc R U .
C49 C 1.2206(13) 0.7165(15) 0.6866(7) 0.155(8) Uani 1 1 d . . .
H49A H 1.2658 0.7506 0.6636 0.232 Uiso 1 1 calc R U .
H49B H 1.2345 0.6577 0.6650 0.232 Uiso 1 1 calc R U .
H49C H 1.1484 0.7593 0.6885 0.232 Uiso 1 1 calc R U .
C50 C 1.2397(10) 0.6896(9) 0.7498(5) 0.077(3) Uani 1 1 d . . .
H50A H 1.2101 0.7538 0.7700 0.093 Uiso 1 1 calc R U .
C51 C 1.3451(10) 0.6456(12) 0.7658(7) 0.116(5) Uani 1 1 d . . .
H51A H 1.3383 0.6339 0.8114 0.174 Uiso 1 1 calc R U .
H51B H 1.3834 0.5838 0.7451 0.174 Uiso 1 1 calc R U .
H51C H 1.3822 0.6904 0.7512 0.174 Uiso 1 1 calc R U .

loop_
_atom_site_aniso_label
_atom_site_aniso_U_11
_atom_site_aniso_U_22
_atom_site_aniso_U_33
_atom_site_aniso_U_23
_atom_site_aniso_U_13
_atom_site_aniso_U_12
Ti1 0.0725(12) 0.0604(12) 0.0408(10) 0.0040(9) -0.0194(9) -0.0252(10)
Ti2 0.0654(12) 0.0670(12) 0.0467(10) 0.0136(9) -0.0245(9) -0.0247(10)
Ti3 0.0655(12) 0.0495(11) 0.0499(11) 0.0081(8) -0.0185(9) -0.0125(9)
Ti4 0.0923(15) 0.0860(15) 0.0601(12) 0.0231(11) -0.0417(12) -0.0452(13)
Ti5 0.0838(14) 0.0666(13) 0.0517(11) 0.0171(10) -0.0280(11) -0.0258(11)
Ti6 0.0637(13) 0.0814(15) 0.0683(14) 0.0203(11) -0.0263(11) -0.0133(11)
Ti7 0.0606(11) 0.0568(11) 0.0489(11) -0.0026(9) -0.0141(9) -0.0121(9)
Ti8 0.0637(11) 0.0449(10) 0.0397(9) 0.0026(8) -0.0179(8) -0.0167(9)
Ti9 0.0613(11) 0.0488(10) 0.0475(10) 0.0033(8) -0.0152(9) -0.0192(9)
P 0.0604(16) 0.0435(14) 0.0412(14) 0.0020(11) -0.0156(12) -0.0083(12)
O1 0.071(4) 0.055(4) 0.037(3) 0.004(3) -0.019(3) -0.021(3)
O2 0.068(4) 0.064(4) 0.048(4) 0.012(3) -0.022(3) -0.024(4)
O3 0.056(4) 0.063(4) 0.049(4) 0.012(3) -0.017(3) -0.017(3)
O4 0.093(5) 0.074(5) 0.044(4) 0.016(3) -0.032(4) -0.041(4)
O5 0.080(5) 0.054(4) 0.064(5) 0.016(4) -0.027(4) -0.009(4)
O6 0.065(4) 0.074(5) 0.063(4) 0.014(4) -0.032(4) -0.022(4)
O7 0.064(4) 0.058(4) 0.044(4) -0.008(3) -0.019(3) -0.017(3)
O8 0.059(4) 0.065(4) 0.050(4) 0.010(3) -0.021(3) -0.023(3)
O9 0.049(4) 0.060(4) 0.048(4) -0.001(3) -0.017(3) -0.013(3)
O10 0.057(4) 0.045(3) 0.038(3) 0.000(3) -0.014(3) -0.019(3)
O11 0.063(4) 0.053(4) 0.043(4) -0.010(3) -0.008(3) -0.022(3)
O12 0.065(4) 0.048(4) 0.041(4) 0.004(3) -0.016(3) -0.009(3)
O13 0.072(4) 0.051(4) 0.045(4) -0.002(3) -0.011(3) -0.016(3)
O14 0.060(4) 0.057(4) 0.064(5) -0.004(4) -0.022(4) -0.008(4)
O15 0.067(5) 0.055(4) 0.070(5) 0.004(4) -0.031(4) -0.011(4)
O16 0.080(5) 0.051(4) 0.069(5) -0.003(4) -0.022(4) -0.012(4)
O17 0.087(5) 0.064(5) 0.052(4) -0.007(4) -0.017(4) -0.033(4)
O18 0.109(7) 0.083(6) 0.066(5) -0.001(4) -0.031(5) -0.046(5)
O19 0.099(6) 0.081(5) 0.048(4) -0.007(4) -0.017(4) -0.041(5)
O20 0.075(5) 0.076(5) 0.044(4) 0.003(4) -0.001(4) -0.026(4)
O21 0.092(6) 0.090(6) 0.050(4) 0.009(4) -0.014(4) -0.035(5)
O22 0.059(5) 0.105(7) 0.078(6) 0.008(5) -0.013(4) -0.019(5)
O23 0.074(5) 0.111(7) 0.051(4) 0.019(5) -0.020(4) -0.036(5)
O24 0.086(6) 0.076(6) 0.077(6) -0.006(5) -0.010(5) -0.007(5)
O25 0.085(6) 0.057(5) 0.070(5) 0.001(4) -0.019(4) -0.010(4)
O26 0.100(6) 0.070(5) 0.056(4) 0.014(4) -0.024(4) -0.038(4)
O27 0.112(6) 0.065(5) 0.061(5) 0.027(4) -0.035(5) -0.035(5)
O28 0.103(6) 0.095(6) 0.067(5) 0.010(4) -0.042(5) -0.057(5)
O29 0.086(5) 0.104(6) 0.071(5) 0.015(5) -0.035(4) -0.054(5)
O30 0.087(5) 0.102(6) 0.070(5) 0.010(5) -0.044(5) -0.030(5)
O31 0.125(7) 0.078(6) 0.071(5) 0.027(4) -0.045(5) -0.032(5)
O32 0.079(6) 0.092(6) 0.086(6) 0.021(5) -0.040(5) -0.011(5)
O33 0.084(5) 0.052(4) 0.050(4) 0.004(3) -0.017(4) -0.038(4)
O34 0.058(4) 0.081(5) 0.056(4) -0.018(4) -0.001(4) -0.009(4)
O35 0.075(5) 0.063(4) 0.046(4) -0.002(3) -0.007(4) -0.025(4)
O36 0.082(5) 0.058(4) 0.065(5) -0.001(4) -0.018(4) -0.032(4)
C1 0.068(7) 0.089(9) 0.052(7) 0.003(6) -0.006(6) 0.000(7)
C2 0.109(12) 0.115(13) 0.084(11) 0.019(10) -0.017(9) 0.016(10)
C3 0.131(13) 0.080(11) 0.126(15) -0.009(10) -0.033(12) 0.041(9)
C4 0.115(12) 0.104(12) 0.130(15) -0.027(11) -0.023(11) 0.035(10)
C5 0.100(10) 0.062(8) 0.086(9) -0.007(7) -0.032(8) 0.017(7)
C6 0.074(7) 0.054(6) 0.040(5) 0.012(5) -0.019(5) -0.032(5)
C7 0.21(3) 0.20(3) 0.37(4) -0.03(3) 0.18(3) -0.022(16)
C8 0.074(10) 0.20(2) 0.114(13) 0.027(13) 0.020(9) -0.006(10)
C9 0.078(9) 0.111(12) 0.086(10) 0.031(9) -0.034(8) -0.036(9)
C10 0.096(10) 0.087(9) 0.089(10) 0.008(8) -0.028(8) -0.053(8)
C11 0.178(16) 0.150(15) 0.095(11) -0.002(11) -0.023(11) -0.122(14)
C12 0.22(2) 0.156(19) 0.23(3) -0.012(18) -0.03(2) -0.133(18)
C13 0.085(10) 0.061(8) 0.085(9) 0.005(7) -0.014(8) -0.009(7)
C14 0.093(11) 0.054(9) 0.204(19) -0.024(10) 0.007(12) 0.003(8)
C15 0.23(3) 0.097(16) 0.43(5) -0.05(2) 0.01(3) -0.070(18)
C16 0.101(9) 0.049(7) 0.071(8) 0.005(6) -0.026(7) -0.021(6)
C17 0.199(18) 0.125(13) 0.125(13) 0.045(11) -0.078(13) -0.113(14)
C18 0.34(3) 0.15(2) 0.25(3) 0.07(2) -0.13(3) -0.14(2)
C19 0.090(9) 0.094(10) 0.043(6) 0.000(7) -0.009(6) -0.052(8)
C20 0.100(10) 0.117(12) 0.089(10) 0.030(9) -0.002(9) -0.054(8)
C21 0.092(12) 0.27(2) 0.151(17) 0.051(18) 0.080(12) 0.002(12)
C22 0.127(12) 0.076(9) 0.034(6) 0.001(6) -0.009(7) -0.050(9)
C23 0.133(13) 0.100(11) 0.071(8) 0.001(8) -0.027(9) -0.059(10)
C24 0.156(15) 0.104(12) 0.097(11) -0.020(9) -0.025(11) -0.041(11)
C25 0.100(10) 0.055(7) 0.049(7) 0.005(5) -0.028(7) -0.024(7)
C26 0.154(15) 0.148(15) 0.191(19) -0.116(15) 0.002(14) -0.060(13)
C27 0.22(2) 0.31(4) 0.34(4) -0.16(3) -0.05(3) -0.12(3)
C28 0.050(6) 0.091(9) 0.050(6) 0.008(6) -0.012(5) -0.027(6)
C29 0.080(8) 0.073(8) 0.059(7) 0.010(6) -0.032(6) 0.006(6)
C30 0.104(11) 0.143(15) 0.133(15) -0.031(12) -0.032(11) 0.017(11)
C31 0.23(3) 0.32(4) 0.27(4) -0.17(3) 0.10(3) -0.06(3)
C32 0.19(3) 0.19(3) 0.56(7) -0.14(4) -0.09(4) -0.03(2)
C33' 0.17(4) 0.24(5) 0.19(4) -0.13(4) -0.08(3) -0.02(3)
C34 0.21(2) 0.093(13) 0.21(2) 0.032(12) -0.051(19) 0.012(14)
C35 0.36(3) 0.117(15) 0.15(2) 0.012(13) -0.11(2) 0.11(2)
C36 0.44(4) 0.25(3) 0.079(13) 0.044(16) -0.09(2) 0.05(3)
C37 0.27(3) 0.22(3) 0.33(4) 0.05(3) -0.23(3) -0.03(2)
C38 0.173(19) 0.23(2) 0.180(19) 0.085(18) -0.130(17) -0.114(18)
C39 0.143(18) 0.41(4) 0.19(2) 0.04(2) -0.040(16) -0.18(2)
C40 0.13(2) 0.33(4) 0.50(6) 0.27(4) -0.12(3) -0.04(2)
C41 0.064(12) 0.30(4) 0.36(4) 0.13(3) -0.113(18) -0.040(17)
C42 0.15(2) 0.45(5) 0.46(5) 0.21(4) -0.15(3) -0.18(3)
C43 0.141(16) 0.33(3) 0.140(16) -0.069(18) 0.018(13) -0.166(19)
C44 0.123(12) 0.096(11) 0.106(11) 0.005(9) -0.023(10) -0.061(10)
C45 0.23(2) 0.139(17) 0.19(2) 0.032(15) -0.081(18) -0.103(17)
C46 0.153(16) 0.128(15) 0.174(19) -0.054(14) 0.013(12) -0.039(13)
C47 0.196(18) 0.071(10) 0.21(2) -0.058(11) 0.079(14) -0.092(12)
C48 0.24(3) 0.138(19) 0.43(4) -0.11(2) 0.14(3) -0.12(2)
C49 0.156(15) 0.23(2) 0.125(14) 0.093(14) -0.051(12) -0.139(16)
C50 0.090(9) 0.085(9) 0.045(6) 0.008(6) 0.000(6) -0.030(7)
C51 0.094(10) 0.172(15) 0.110(11) 0.035(11) -0.031(9) -0.086(11)

loop_
_atom_type_symbol
_atom_type_description
_atom_type_scat_dispersion_real
_atom_type_scat_dispersion_imag
_atom_type_scat_source
C C 0.0033 0.0016 'International Tables Vol C Tables 4.2.6.8 and 6.1.1.4'
H H 0.0000 0.0000 'International Tables Vol C Tables 4.2.6.8 and 6.1.1.4'
O O 0.0106 0.0060 'International Tables Vol C Tables 4.2.6.8 and 6.1.1.4'
Ti Ti 0.2776 0.4457 'International Tables Vol C Tables 4.2.6.8 and 6.1.1.4'
P P 0.1023 0.0942 'International Tables Vol C Tables 4.2.6.8 and 6.1.1.4'

loop_
_geom_angle_atom_site_label_1
_geom_angle_atom_site_label_2
_geom_angle_atom_site_label_3
_geom_angle
_geom_angle_site_symmetry_1
_geom_angle_site_symmetry_3
O7 Ti1 O2 102.0(3) . .
O7 Ti1 O1 98.6(3) . .
O2 Ti1 O1 101.0(3) . .
O7 Ti1 O19 96.8(3) . .
O2 Ti1 O19 87.3(3) . .
O1 Ti1 O19 160.6(3) . .
O7 Ti1 O20 96.1(3) . .
O2 Ti1 O20 158.1(3) . .
O1 Ti1 O20 88.3(3) . .
O19 Ti1 O20 78.3(3) . .
O7 Ti1 O4 173.6(3) . .
O2 Ti1 O4 75.7(3) . .
O1 Ti1 O4 76.2(3) . .
O19 Ti1 O4 89.1(3) . .
O20 Ti1 O4 87.5(3) . .
O7 Ti1 Ti5 139.8(2) . .
O2 Ti1 Ti5 96.2(2) . .
O1 Ti1 Ti5 42.42(18) . .
O19 Ti1 Ti5 119.7(2) . .
O20 Ti1 Ti5 77.2(2) . .
O4 Ti1 Ti5 36.07(17) . .
O7 Ti1 Ti4 143.0(2) . .
O2 Ti1 Ti4 41.76(18) . .
O1 Ti1 Ti4 96.6(2) . .
O19 Ti1 Ti4 77.9(2) . .
O20 Ti1 Ti4 118.0(2) . .
O4 Ti1 Ti4 36.14(17) . .
Ti5 Ti1 Ti4 67.18(7) . .
O8 Ti2 O3 98.0(3) . .
O8 Ti2 O2 100.1(3) . .
O3 Ti2 O2 102.3(3) . .
O8 Ti2 O23 96.8(3) . .
O3 Ti2 O23 88.8(3) . .
O2 Ti2 O23 158.2(3) . .
O8 Ti2 O28 96.2(3) . .
O3 Ti2 O28 161.7(3) . .
O2 Ti2 O28 86.5(3) . .
O23 Ti2 O28 78.0(3) . .
O8 Ti2 O6 173.5(3) . .
O3 Ti2 O6 77.0(3) . .
O2 Ti2 O6 77.2(3) . .
O23 Ti2 O6 87.4(3) . .
O28 Ti2 O6 89.6(3) . .
O8 Ti2 Ti6 139.3(2) . .
O3 Ti2 Ti6 42.24(19) . .
O2 Ti2 Ti6 97.6(2) . .
O23 Ti2 Ti6 78.0(2) . .
O28 Ti2 Ti6 121.3(2) . .
O6 Ti2 Ti6 36.69(19) . .
O8 Ti2 Ti4 141.7(2) . .
O3 Ti2 Ti4 97.8(2) . .
O2 Ti2 Ti4 42.29(19) . .
O23 Ti2 Ti4 118.3(2) . .
O28 Ti2 Ti4 77.8(2) . .
O6 Ti2 Ti4 37.01(19) . .
Ti6 Ti2 Ti4 68.24(7) . .
O9 Ti3 O1 102.1(3) . .
O9 Ti3 O3 100.1(3) . .
O1 Ti3 O3 101.8(3) . .
O9 Ti3 O25 98.0(3) . .
O1 Ti3 O25 154.8(3) . .
O3 Ti3 O25 89.3(3) . .
O9 Ti3 O26 96.4(3) . .
O1 Ti3 O26 86.1(3) . .
O3 Ti3 O26 159.7(3) . .
O25 Ti3 O26 76.6(3) . .
O9 Ti3 O5 173.7(3) . .
O1 Ti3 O5 76.0(3) . .
O3 Ti3 O5 74.7(3) . .
O25 Ti3 O5 85.5(3) . .
O26 Ti3 O5 89.5(3) . .
O9 Ti3 Ti6 140.3(2) . .
O1 Ti3 Ti6 96.3(2) . .
O3 Ti3 Ti6 41.25(18) . .
O25 Ti3 Ti6 77.2(2) . .
O26 Ti3 Ti6 120.0(2) . .
O5 Ti3 Ti6 35.46(19) . .
O9 Ti3 Ti5 143.0(2) . .
O1 Ti3 Ti5 41.63(19) . .
O3 Ti3 Ti5 96.0(2) . .
O25 Ti3 Ti5 115.4(2) . .
O26 Ti3 Ti5 77.5(2) . .
O5 Ti3 Ti5 36.48(19) . .
Ti6 Ti3 Ti5 66.94(7) . .
O30 Ti4 O4 102.2(3) . .
O30 Ti4 O6 100.8(3) . .
O4 Ti4 O6 101.9(3) . .
O30 Ti4 O18 93.1(4) . .
O4 Ti4 O18 88.6(3) . .
O6 Ti4 O18 160.3(3) . .
O30 Ti4 O29 92.3(3) . .
O4 Ti4 O29 160.0(3) . .
O6 Ti4 O29 88.6(3) . .
O18 Ti4 O29 76.9(3) . .
O30 Ti4 O2 179.3(3) . .
O4 Ti4 O2 78.5(3) . .
O6 Ti4 O2 78.8(3) . .
O18 Ti4 O2 87.2(3) . .
O29 Ti4 O2 87.1(3) . .
O30 Ti4 Ti2 142.7(3) . .
O4 Ti4 Ti2 98.5(2) . .
O6 Ti4 Ti2 44.15(19) . .
O18 Ti4 Ti2 118.3(2) . .
O29 Ti4 Ti2 77.1(2) . .
O2 Ti4 Ti2 36.78(18) . .
O30 Ti4 Ti1 144.7(3) . .
O4 Ti4 Ti1 44.8(2) . .
O6 Ti4 Ti1 98.8(2) . .
O18 Ti4 Ti1 76.8(2) . .
O29 Ti4 Ti1 117.2(2) . .
O2 Ti4 Ti1 35.94(18) . .
Ti2 Ti4 Ti1 67.60(7) . .
O31 Ti5 O4 102.5(3) . .
O31 Ti5 O5 99.0(4) . .
O4 Ti5 O5 101.7(3) . .
O31 Ti5 O21 95.3(4) . .
O4 Ti5 O21 88.9(3) . .
O5 Ti5 O21 159.8(3) . .
O31 Ti5 O27 92.6(3) . .
O4 Ti5 O27 160.9(3) . .
O5 Ti5 O27 87.3(3) . .
O21 Ti5 O27 77.9(3) . .
O31 Ti5 O1 177.0(3) . .
O4 Ti5 O1 79.0(3) . .
O5 Ti5 O1 78.1(3) . .
O21 Ti5 O1 87.3(3) . .
O27 Ti5 O1 86.5(3) . .
O31 Ti5 Ti1 145.7(3) . .
O4 Ti5 Ti1 44.9(2) . .
O5 Ti5 Ti1 98.5(2) . .
O21 Ti5 Ti1 76.9(2) . .
O27 Ti5 Ti1 117.5(2) . .
O1 Ti5 Ti1 36.39(17) . .
O31 Ti5 Ti3 141.5(3) . .
O4 Ti5 Ti3 98.5(2) . .
O5 Ti5 Ti3 44.8(2) . .
O21 Ti5 Ti3 117.2(2) . .
O27 Ti5 Ti3 75.9(2) . .
O1 Ti5 Ti3 35.56(17) . .
Ti1 Ti5 Ti3 67.06(7) . .
O32 Ti6 O5 103.8(3) . .
O32 Ti6 O6 99.6(3) . .
O5 Ti6 O6 102.1(3) . .
O32 Ti6 O24 92.7(4) . .
O5 Ti6 O24 87.1(4) . .
O6 Ti6 O24 162.3(3) . .
O32 Ti6 O22 92.0(4) . .
O5 Ti6 O22 159.0(3) . .
O6 Ti6 O22 88.5(3) . .
O24 Ti6 O22 78.4(4) . .
O32 Ti6 O3 177.5(3) . .
O5 Ti6 O3 78.4(3) . .
O6 Ti6 O3 78.8(3) . .
O24 Ti6 O3 88.3(3) . .
O22 Ti6 O3 86.1(3) . .
O32 Ti6 Ti2 141.4(3) . .
O5 Ti6 Ti2 98.3(2) . .
O6 Ti6 Ti2 44.36(19) . .
O24 Ti6 Ti2 119.8(2) . .
O22 Ti6 Ti2 76.6(2) . .
O3 Ti6 Ti2 36.52(18) . .
O32 Ti6 Ti3 146.7(3) . .
O5 Ti6 Ti3 44.8(2) . .
O6 Ti6 Ti3 98.5(2) . .
O24 Ti6 Ti3 77.2(3) . .
O22 Ti6 Ti3 116.2(2) . .
O3 Ti6 Ti3 35.75(18) . .
Ti2 Ti6 Ti3 67.00(7) . .
O34 Ti7 O7 99.7(3) . .
O34 Ti7 O35 99.4(3) . .
O7 Ti7 O35 96.8(3) . .
O34 Ti7 O16 90.4(3) . .
O7 Ti7 O16 89.8(3) . .
O35 Ti7 O16 167.1(3) . .
O34 Ti7 O15 89.6(3) . .
O7 Ti7 O15 169.8(3) . .
O35 Ti7 O15 85.7(3) . .
O16 Ti7 O15 86.0(3) . .
O34 Ti7 O10 171.4(3) . .
O7 Ti7 O10 88.7(3) . .
O35 Ti7 O10 78.2(3) . .
O16 Ti7 O10 91.0(3) . .
O15 Ti7 O10 82.0(3) . .
O34 Ti7 Ti9 135.2(3) . .
O7 Ti7 Ti9 98.0(2) . .
O35 Ti7 Ti9 37.6(2) . .
O16 Ti7 Ti9 130.5(2) . .
O15 Ti7 Ti9 77.8(2) . .
O10 Ti7 Ti9 40.96(16) . .
O10 Ti8 O8 100.6(3) . .
O10 Ti8 O11 99.2(3) . .
O8 Ti8 O11 95.3(3) . .
O10 Ti8 O12 94.0(3) . 2_767
O8 Ti8 O12 163.2(3) . 2_767
O11 Ti8 O12 90.5(3) . 2_767
O10 Ti8 O17 98.9(3) . .
O8 Ti8 O17 85.6(3) . .
O11 Ti8 O17 161.4(3) . .
O12 Ti8 O17 84.0(3) 2_767 .
O10 Ti8 O33 174.3(3) . .
O8 Ti8 O33 84.9(3) . .
O11 Ti8 O33 79.1(3) . .
O12 Ti8 O33 80.7(3) 2_767 .
O17 Ti8 O33 82.5(3) . .
O36 Ti9 O9 95.9(3) . .
O36 Ti9 O13 93.6(3) . .
O9 Ti9 O13 97.8(3) . .
O36 Ti9 O35 98.0(3) . .
O9 Ti9 O35 94.2(3) . .
O13 Ti9 O35 162.3(3) . .
O36 Ti9 O10 174.4(3) . .
O9 Ti9 O10 87.5(3) . .
O13 Ti9 O10 90.3(3) . .
O35 Ti9 O10 77.2(3) . .
O36 Ti9 O14 93.9(3) . .
O9 Ti9 O14 170.1(3) . .
O13 Ti9 O14 82.7(3) . .
O35 Ti9 O14 83.3(3) . .
O10 Ti9 O14 82.6(3) . .
O36 Ti9 Ti7 133.8(2) . .
O9 Ti9 Ti7 95.5(2) . .
O13 Ti9 Ti7 128.7(2) . .
O35 Ti9 Ti7 36.5(2) . .
O10 Ti9 Ti7 41.12(17) . .
O14 Ti9 Ti7 76.8(2) . .
O12 P O13 112.1(4) . .
O12 P O11 111.4(4) . .
O13 P O11 109.5(4) . .
O12 P C6 107.9(4) . .
O13 P C6 106.3(4) . .
O11 P C6 109.5(4) . .
Ti3 O1 Ti1 133.8(3) . .
Ti3 O1 Ti5 102.8(3) . .
Ti1 O1 Ti5 101.2(3) . .
Ti1 O2 Ti2 133.6(4) . .
Ti1 O2 Ti4 102.3(3) . .
Ti2 O2 Ti4 100.9(3) . .
Ti2 O3 Ti3 132.4(4) . .
Ti2 O3 Ti6 101.2(3) . .
Ti3 O3 Ti6 103.0(3) . .
Ti5 O4 Ti4 136.0(4) . .
Ti5 O4 Ti1 99.0(3) . .
Ti4 O4 Ti1 99.0(3) . .
Ti6 O5 Ti5 135.9(4) . .
Ti6 O5 Ti3 99.7(3) . .
Ti5 O5 Ti3 98.8(3) . .
Ti6 O6 Ti4 135.1(4) . .
Ti6 O6 Ti2 99.0(3) . .
Ti4 O6 Ti2 98.8(3) . .
Ti1 O7 Ti7 167.8(4) . .
Ti2 O8 Ti8 165.9(4) . .
Ti3 O9 Ti9 165.7(4) . .
Ti8 O10 Ti9 134.6(3) . .
Ti8 O10 Ti7 127.4(3) . .
Ti9 O10 Ti7 97.9(2) . .
P O11 Ti8 138.4(4) . .
P O12 Ti8 144.9(4) . 2_767
P O13 Ti9 144.2(4) . .
C28 O14 Ti9 130.2(7) . .
C28 O15 Ti7 130.2(7) . .
C25 O16 Ti7 129.9(7) . .
C25 O17 Ti8 128.0(7) . .
C22 O18 Ti4 129.6(8) . .
C22 O19 Ti1 129.5(8) . .
C19 O20 Ti1 131.3(8) . .
C19 O21 Ti5 131.4(7) . .
C9 O22 Ti6 130.1(9) . .
C9 O23 Ti2 130.9(9) . .
C13 O24 Ti6 128.7(8) . .
C13 O25 Ti3 129.7(8) . .
C16 O26 Ti3 128.8(8) . .
C16 O27 Ti5 130.2(7) . .
C10 O28 Ti2 128.6(8) . .
C10 O29 Ti4 128.4(7) . .
C38 O30 Ti4 161.2(13) . .
C35 O31 Ti5 154.8(13) . .
C41 O32 Ti6 154.1(15) . .
C44 O33 Ti8 127.4(7) . .
C33 O34 Ti7 152(2) . .
C50 O35 Ti7 130.4(6) . .
C50 O35 Ti9 123.1(6) . .
Ti7 O35 Ti9 105.9(3) . .
C47 O36 Ti9 142.2(10) . .
C6 C1 C2 119.5(12) . .
C3 C2 C1 118.9(14) . .
C4 C3 C2 123.5(14) . .
C3 C4 C5 116.0(15) . .
C6 C5 C4 122.4(13) . .
C1 C6 C5 119.3(10) . .
C1 C6 P 118.8(8) . .
C5 C6 P 121.9(8) . .
C7 C8 C9 117.4(19) . .
O22 C9 O23 124.2(13) . .
O22 C9 C8 121.3(14) . .
O23 C9 C8 114.1(14) . .
O28 C10 O29 126.8(12) . .
O28 C10 C11 118.3(12) . .
O29 C10 C11 114.8(12) . .
C12 C11 C10 114.9(14) . .
O24 C13 O25 125.7(12) . .
O24 C13 C14 120.0(13) . .
O25 C13 C14 114.2(14) . .
C15 C14 C13 122.5(17) . .
O27 C16 O26 126.5(11) . .
O27 C16 C17 117.5(11) . .
O26 C16 C17 115.9(12) . .
C18 C17 C16 115.1(14) . .
O20 C19 O21 122.9(11) . .
O20 C19 C20 118.6(13) . .
O21 C19 C20 118.5(12) . .
C21 C20 C19 120.4(13) . .
O19 C22 O18 125.8(11) . .
O19 C22 C23 119.5(14) . .
O18 C22 C23 114.7(12) . .
C22 C23 C24 115.0(12) . .
O16 C25 O17 124.6(10) . .
O16 C25 C26 117.6(13) . .
O17 C25 C26 117.7(13) . .
C27 C26 C25 113.7(17) . .
O14 C28 O15 124.9(10) . .
O14 C28 C29 119.3(10) . .
O15 C28 C29 115.8(10) . .
C28 C29 C30 117.5(11) . .
C33 C31 C32 36.1(19) . .
C33 C32 C31 51(3) . .
C33 C32 C33' 34(3) . .
C31 C32 C33' 71(2) . .
C33 C33' C32 31(3) . .
C32 C33 C33' 115(5) . .
C32 C33 O34 107(5) . .
C33' C33 O34 126(4) . .
C32 C33 C31 93(4) . .
C33' C33 C31 112(5) . .
O34 C33 C31 99(3) . .
O31 C35 C36 117(2) . .
O31 C35 C34 115(2) . .
C36 C35 C34 119(2) . .
O30 C38 C37 115(2) . .
O30 C38 C39 113.4(18) . .
C37 C38 C39 115(2) . .
C42 C41 C40 118(2) . .
C42 C41 O32 124(3) . .
C40 C41 O32 117(3) . .
O33 C44 C45 106.6(12) . .
O33 C44 C43 108.6(12) . .
C45 C44 C43 119.2(14) . .
C48 C47 C46 124.6(16) . .
C48 C47 O36 113.9(17) . .
C46 C47 O36 116.2(14) . .
C49 C50 O35 110.4(10) . .
C49 C50 C51 124.4(12) . .
O35 C50 C51 110.8(9) . .

loop_
_geom_bond_atom_site_label_1
_geom_bond_atom_site_label_2
_geom_bond_distance
_geom_bond_site_symmetry_2
Ti1 O7 1.762(6) .
Ti1 O2 1.889(7) .
Ti1 O1 1.897(6) .
Ti1 O19 2.034(8) .
Ti1 O20 2.049(7) .
Ti1 O4 2.244(7) .
Ti1 Ti5 3.137(3) .
Ti1 Ti4 3.145(3) .
Ti2 O8 1.764(6) .
Ti2 O3 1.890(7) .
Ti2 O2 1.907(7) .
Ti2 O23 2.048(8) .
Ti2 O28 2.073(7) .
Ti2 O6 2.205(6) .
Ti2 Ti6 3.115(3) .
Ti2 Ti4 3.128(3) .
Ti3 O9 1.783(6) .
Ti3 O1 1.889(6) .
Ti3 O3 1.892(7) .
Ti3 O25 2.041(8) .
Ti3 O26 2.069(8) .
Ti3 O5 2.256(7) .
Ti3 Ti6 3.155(3) .
Ti3 Ti5 3.167(3) .
Ti4 O30 1.752(7) .
Ti4 O4 1.878(7) .
Ti4 O6 1.905(8) .
Ti4 O18 2.048(9) .
Ti4 O29 2.057(8) .
Ti4 O2 2.143(6) .
Ti5 O31 1.774(7) .
Ti5 O4 1.870(7) .
Ti5 O5 1.905(7) .
Ti5 O21 2.048(8) .
Ti5 O27 2.088(8) .
Ti5 O1 2.157(6) .
Ti6 O32 1.777(7) .
Ti6 O5 1.857(8) .
Ti6 O6 1.884(8) .
Ti6 O24 2.081(9) .
Ti6 O22 2.109(8) .
Ti6 O3 2.135(6) .
Ti7 O34 1.753(7) .
Ti7 O7 1.847(6) .
Ti7 O35 1.961(7) .
Ti7 O16 2.015(8) .
Ti7 O15 2.075(7) .
Ti7 O10 2.105(6) .
Ti7 Ti9 3.171(3) .
Ti8 O10 1.791(6) .
Ti8 O8 1.835(6) .
Ti8 O11 1.906(6) .
Ti8 O12 1.984(6) 2_767
Ti8 O17 2.041(7) .
Ti8 O33 2.247(6) .
Ti9 O36 1.763(7) .
Ti9 O9 1.849(6) .
Ti9 O13 1.933(7) .
Ti9 O35 2.012(7) .
Ti9 O10 2.099(6) .
Ti9 O14 2.127(7) .
P O12 1.499(6) .
P O13 1.524(7) .
P O11 1.546(6) .
P C6 1.757(10) .
O12 Ti8 1.984(6) 2_767
O14 C28 1.244(13) .
O15 C28 1.291(12) .
O16 C25 1.269(13) .
O17 C25 1.269(13) .
O18 C22 1.275(15) .
O19 C22 1.255(14) .
O20 C19 1.260(13) .
O21 C19 1.268(14) .
O22 C9 1.240(14) .
O23 C9 1.250(15) .
O24 C13 1.243(15) .
O25 C13 1.277(14) .
O26 C16 1.251(13) .
O27 C16 1.235(13) .
O28 C10 1.217(13) .
O29 C10 1.284(14) .
O30 C38 1.341(17) .
O31 C35 1.347(17) .
O32 C41 1.364(16) .
O33 C44 1.421(14) .
O34 C33 1.39(5) .
O35 C50 1.470(12) .
O36 C47 1.455(15) .
C1 C6 1.373(13) .
C1 C2 1.397(16) .
C2 C3 1.382(19) .
C3 C4 1.36(2) .
C4 C5 1.400(16) .
C5 C6 1.389(15) .
C7 C8 1.31(2) .
C8 C9 1.504(19) .
C10 C11 1.519(17) .
C11 C12 1.41(2) .
C13 C14 1.492(19) .
C14 C15 1.29(2) .
C16 C17 1.499(16) .
C17 C18 1.46(2) .
C19 C20 1.465(16) .
C20 C21 1.35(2) .
C22 C23 1.505(16) .
C23 C24 1.521(18) .
C25 C26 1.533(16) .
C26 C27 1.41(2) .
C28 C29 1.498(13) .
C29 C30 1.502(16) .
C31 C33 1.47(5) .
C31 C32 1.89(5) .
C32 C33 1.12(5) .
C32 C33' 1.98(5) .
C33' C33 1.23(5) .
C34 C35 1.44(3) .
C35 C36 1.37(3) .
C37 C38 1.36(3) .
C38 C39 1.44(2) .
C40 C41 1.28(3) .
C41 C42 1.21(3) .
C43 C44 1.59(2) .
C44 C45 1.58(2) .
C46 C47 1.37(2) .
C47 C48 1.29(2) .
C49 C50 1.421(16) .
C50 C51 1.472(16) .
